data_7006565
loop_
_publ_author_name
'Sen, Soma'
'Talukder, Pritha'
'Dey, Subrata K.'
'Mitra, Samiran'
'Rosair, Georgina'
'Hughes, David L.'
'Yap, Glenn P. A.'
'Pilet, Guillaume'
'Gramlich, V.'
'Matsushita, T.'

_publ_section_title
;
 Ligating properties of a potentially tetradentate Schiff base
 [(CH3)2NCH2CH2N=CHC6H3(OH)(OMe)] with zinc(II), cadmium(II),
 cobalt(II), cobalt(III) and manganese(III) ions: synthesis and
 structural studies.
;
_journal_issue 14
_journal_name_full 'Dalton transactions (Cambridge, England : 2003)'
_journal_page_first 1758
_journal_page_last 1767
_journal_paper_doi 10.1039/b512053e
_journal_year 2006
_chemical_formula_moiety 'C26 H44 Mn N4 O6, 3(Cl O4)'
_chemical_formula_structural '[Mn (LH)2 )MeOH)2]. (ClO4)3'
_chemical_formula_sum 'C26 H44 Cl3 Mn N4 O18'
_chemical_formula_weight 861.94
_chemical_name_common 'Compound 7'
_chemical_name_systematic
;
?
;
_space_group_IT_number 15
_symmetry_cell_setting monoclinic
_symmetry_space_group_name_Hall '-C 2yc'
_symmetry_space_group_name_H-M 'C 1 2/c 1'
_atom_sites_solution_hydrogens geom
_atom_sites_solution_primary direct
_atom_sites_solution_secondary difmap
_audit_creation_method SHELXL-97
_cell_angle_alpha 90.00
_cell_angle_beta 96.566(13)
_cell_angle_gamma 90.00
_cell_formula_units_Z 4
_cell_length_a 27.105(7)
_cell_length_b 15.978(4)
_cell_length_c 8.482(2)
_cell_measurement_reflns_used 6662
_cell_measurement_temperature 100(2)
_cell_measurement_theta_max 27.06
_cell_measurement_theta_min 2.55
_cell_volume 3649.3(16)
_computing_cell_refinement 'Bruker SMART'
_computing_data_collection 'Bruker SMART'
_computing_data_reduction 'Bruker SAINT'
_computing_molecular_graphics 'Bruker SHELXTL'
_computing_publication_material 'Bruker SHELXTL'
_computing_structure_refinement 'SHELXL-97 (Sheldrick, 1997)'
_computing_structure_solution 'SHELXS-97 (Sheldrick, 1990)'
_diffrn_ambient_temperature 100(2)
_diffrn_measured_fraction_theta_full 0.998
_diffrn_measured_fraction_theta_max 0.992
_diffrn_measurement_device_type 'BrukerNonius X8Apex2'
_diffrn_measurement_method '\f and \w scans'
_diffrn_radiation_monochromator graphite
_diffrn_radiation_source 'fine-focus sealed tube'
_diffrn_radiation_type MoK\a
_diffrn_radiation_wavelength 0.71073
_diffrn_reflns_av_R_equivalents 0.0479
_diffrn_reflns_av_sigmaI/netI 0.0406
_diffrn_reflns_limit_h_max 34
_diffrn_reflns_limit_h_min -34
_diffrn_reflns_limit_k_max 20
_diffrn_reflns_limit_k_min -20
_diffrn_reflns_limit_l_max 10
_diffrn_reflns_limit_l_min -10
_diffrn_reflns_number 19581
_diffrn_reflns_theta_full 25.00
_diffrn_reflns_theta_max 27.34
_diffrn_reflns_theta_min 2.55
_diffrn_standards_decay_% 0
_diffrn_standards_interval_count 0
_diffrn_standards_interval_time 0
_diffrn_standards_number 0
_exptl_absorpt_coefficient_mu 0.662
_exptl_absorpt_correction_T_max 0.887
_exptl_absorpt_correction_T_min 0.581
_exptl_absorpt_correction_type multi-scan
_exptl_absorpt_process_details 'Bruker SADABS'
_exptl_crystal_colour red
_exptl_crystal_density_diffrn 1.569
_exptl_crystal_density_method 'not measured'
_exptl_crystal_description block
_exptl_crystal_F_000 1792
_exptl_crystal_size_max 0.32
_exptl_crystal_size_mid 0.20
_exptl_crystal_size_min 0.18
_refine_diff_density_max 1.404
_refine_diff_density_min -0.806
_refine_diff_density_rms 0.111
_refine_ls_extinction_method none
_refine_ls_goodness_of_fit_ref 1.086
_refine_ls_hydrogen_treatment mixed
_refine_ls_matrix_type full
_refine_ls_number_parameters 257
_refine_ls_number_reflns 4090
_refine_ls_number_restraints 0
_refine_ls_restrained_S_all 1.086
_refine_ls_R_factor_all 0.0847
_refine_ls_R_factor_gt 0.0570
_refine_ls_shift/su_max 0.000
_refine_ls_shift/su_mean 0.000
_refine_ls_structure_factor_coef Fsqd
_refine_ls_weighting_details 'calc w=1/[\s^2^(Fo^2^)+(0.0864P)^2^+15.9538P] where P=(Fo^2^+2Fc^2^)/3'
_refine_ls_weighting_scheme calc
_refine_ls_wR_factor_gt 0.1519
_refine_ls_wR_factor_ref 0.1769
_reflns_number_gt 3017
_reflns_number_total 4090
_reflns_threshold_expression >2sigma(I)
_cod_data_source_file b512053e.txt
_cod_data_source_block x80097
_cod_depositor_comments
;
The following automatic conversions were performed:
'_symmetry_cell_setting' value 'Monoclinic' changed to 'monoclinic'
according to '/home/saulius/struct/CIF-dictionaries/cif_core.dic'
dictionary named 'cif_core.dic' version 2.4.1 from 2010-06-29.

Automatic conversion script
Id: cif_fix_enum 1527 2010-12-29 10:47:43Z saulius 
;
_cod_original_cell_volume 3649.5(17)
_cod_original_sg_symbol_H-M C2/c
_cod_database_code 7006565

loop_
_symmetry_equiv_pos_as_xyz
'x, y, z'
'-x, y, -z+1/2'
'x+1/2, y+1/2, z'
'-x+1/2, y+1/2, -z+1/2'
'-x, -y, -z'
'x, -y, z-1/2'
'-x+1/2, -y+1/2, -z'
'x+1/2, -y+1/2, z-1/2'

loop_
_atom_site_label
_atom_site_type_symbol
_atom_site_fract_x
_atom_site_fract_y
_atom_site_fract_z
_atom_site_U_iso_or_equiv
_atom_site_adp_type
_atom_site_occupancy
_atom_site_symmetry_multiplicity
_atom_site_calc_flag
_atom_site_refinement_flags
_atom_site_disorder_assembly
_atom_site_disorder_group
Mn1 Mn 0.2500 0.2500 0.5000 0.0191(2) Uani 1 2 d S . .
C1 C 0.19375(12) 0.1519(2) 0.2534(4) 0.0201(7) Uani 1 1 d . . .
O1 O 0.20091(9) 0.18019(16) 0.4015(3) 0.0230(5) Uani 1 1 d . . .
C2 C 0.14747(13) 0.1134(2) 0.2019(4) 0.0215(7) Uani 1 1 d . . .
O2 O 0.28126(10) 0.14355(18) 0.6492(3) 0.0275(6) Uani 1 1 d . . .
H2O H 0.3019(17) 0.154(3) 0.706(5) 0.027(13) Uiso 1 1 d . . .
C3 C 0.13780(14) 0.0846(2) 0.0471(4) 0.0268(8) Uani 1 1 d . . .
H3A H 0.1066 0.0597 0.0124 0.032 Uiso 1 1 calc R . .
C4 C 0.17387(15) 0.0920(2) -0.0587(4) 0.0296(8) Uani 1 1 d . . .
H4A H 0.1669 0.0725 -0.1646 0.036 Uiso 1 1 calc R . .
C5 C 0.21881(14) 0.1272(2) -0.0100(4) 0.0255(8) Uani 1 1 d . . .
H5A H 0.2431 0.1315 -0.0820 0.031 Uiso 1 1 calc R . .
C6 C 0.22974(13) 0.1576(2) 0.1477(4) 0.0214(7) Uani 1 1 d . . .
C7 C 0.27879(13) 0.1896(2) 0.1945(4) 0.0221(7) Uani 1 1 d . . .
H7A H 0.3016 0.1866 0.1175 0.027 Uiso 1 1 calc R . .
N8 N 0.29525(10) 0.22197(19) 0.3296(3) 0.0202(6) Uani 1 1 d . . .
C9 C 0.34895(12) 0.2430(2) 0.3512(4) 0.0230(7) Uani 1 1 d . . .
H9A H 0.3552 0.2902 0.4264 0.028 Uiso 1 1 calc R . .
H9B H 0.3601 0.2595 0.2485 0.028 Uiso 1 1 calc R . .
C10 C 0.37688(12) 0.1653(2) 0.4161(5) 0.0269(8) Uani 1 1 d . . .
H10A H 0.3673 0.1522 0.5226 0.032 Uiso 1 1 calc R . .
H10B H 0.3674 0.1171 0.3457 0.032 Uiso 1 1 calc R . .
N11 N 0.43245(11) 0.1776(2) 0.4281(4) 0.0251(6) Uani 1 1 d . . .
H11N H 0.4391(16) 0.204(3) 0.346(5) 0.030 Uiso 1 1 d . . .
C12 C 0.45122(14) 0.2345(3) 0.5611(5) 0.0305(8) Uani 1 1 d . . .
H12A H 0.4873 0.2409 0.5637 0.046 Uiso 1 1 calc R . .
H12B H 0.4435 0.2105 0.6618 0.046 Uiso 1 1 calc R . .
H12C H 0.4352 0.2893 0.5452 0.046 Uiso 1 1 calc R . .
C13 C 0.45856(15) 0.0953(3) 0.4437(6) 0.0395(10) Uani 1 1 d . . .
H13A H 0.4945 0.1044 0.4511 0.059 Uiso 1 1 calc R . .
H13B H 0.4479 0.0607 0.3506 0.059 Uiso 1 1 calc R . .
H13C H 0.4504 0.0668 0.5397 0.059 Uiso 1 1 calc R . .
O14 O 0.11530(9) 0.10821(16) 0.3132(3) 0.0257(6) Uani 1 1 d . . .
C15 C 0.06909(13) 0.0663(3) 0.2672(5) 0.0310(8) Uani 1 1 d . . .
H15A H 0.0491 0.0664 0.3563 0.046 Uiso 1 1 calc R . .
H15B H 0.0756 0.0085 0.2371 0.046 Uiso 1 1 calc R . .
H15C H 0.0510 0.0955 0.1767 0.046 Uiso 1 1 calc R . .
C16 C 0.27088(16) 0.0565(2) 0.6244(5) 0.0336(9) Uani 1 1 d . . .
H16A H 0.2898 0.0238 0.7084 0.050 Uiso 0.50 1 calc PR . .
H16B H 0.2804 0.0395 0.5210 0.050 Uiso 0.50 1 calc PR . .
H16C H 0.2353 0.0464 0.6267 0.050 Uiso 0.50 1 calc PR . .
H16D H 0.2472 0.0494 0.5290 0.050 Uiso 0.50 1 calc PR . .
H16E H 0.2566 0.0337 0.7164 0.050 Uiso 0.50 1 calc PR . .
H16F H 0.3017 0.0267 0.6107 0.050 Uiso 0.50 1 calc PR . .
O1A O 0.14256(12) 0.3183(2) 0.1152(4) 0.0490(9) Uani 1 1 d . . .
Cl1 Cl 0.10904(3) 0.38360(6) 0.05687(11) 0.0306(3) Uani 1 1 d . . .
Cl2 Cl 0.0000 0.14586(9) 0.7500 0.0377(4) Uani 1 2 d S . .
O2A O 0.07521(15) 0.4038(2) 0.1646(4) 0.0575(10) Uani 1 1 d . . .
O3A O 0.1406(2) 0.4612(4) 0.0715(10) 0.0830(19) Uani 0.75 1 d P . .
O3B O 0.1271(4) 0.4443(6) -0.0358(12) 0.069(2) Uiso 0.50 1 d P . .
O4A O 0.0833(2) 0.3566(5) -0.0845(6) 0.120(3) Uani 0.75 1 d P . .
O5S O -0.00163(19) 0.0999(2) 0.6112(4) 0.0457(12) Uani 0.75 1 d P . .
O6A O 0.0579(2) 0.1593(4) 0.7503(8) 0.0465(16) Uani 0.50 1 d P . .
O7A O 0.0196(2) 0.2275(4) 0.7842(7) 0.0803(19) Uani 0.75 1 d P . .

loop_
_atom_site_aniso_label
_atom_site_aniso_U_11
_atom_site_aniso_U_22
_atom_site_aniso_U_33
_atom_site_aniso_U_23
_atom_site_aniso_U_13
_atom_site_aniso_U_12
Mn1 0.0142(3) 0.0303(4) 0.0132(3) -0.0015(3) 0.0029(2) -0.0021(3)
C1 0.0198(16) 0.0255(17) 0.0150(15) -0.0002(13) 0.0019(12) 0.0017(13)
O1 0.0179(11) 0.0373(14) 0.0141(11) -0.0039(10) 0.0030(9) -0.0057(10)
C2 0.0197(16) 0.0256(16) 0.0189(16) 0.0018(13) 0.0004(13) 0.0001(13)
O2 0.0244(13) 0.0368(15) 0.0201(13) 0.0022(11) -0.0020(11) 0.0000(12)
C3 0.0258(18) 0.0321(19) 0.0215(18) -0.0030(15) -0.0021(14) -0.0042(15)
C4 0.034(2) 0.037(2) 0.0180(17) -0.0041(15) -0.0001(15) -0.0002(17)
C5 0.0288(18) 0.0328(19) 0.0157(16) 0.0009(14) 0.0060(14) 0.0008(15)
C6 0.0211(16) 0.0275(17) 0.0161(15) 0.0005(13) 0.0040(13) 0.0015(14)
C7 0.0207(16) 0.0289(17) 0.0180(16) 0.0007(14) 0.0073(13) 0.0015(14)
N8 0.0162(13) 0.0287(14) 0.0160(13) 0.0006(11) 0.0033(10) 0.0001(11)
C9 0.0172(16) 0.0327(18) 0.0200(16) -0.0001(14) 0.0061(13) -0.0040(14)
C10 0.0152(16) 0.0357(19) 0.0300(19) 0.0015(16) 0.0037(14) -0.0015(14)
N11 0.0182(14) 0.0331(16) 0.0246(15) 0.0005(13) 0.0048(12) -0.0015(12)
C12 0.0245(18) 0.043(2) 0.0240(18) -0.0031(16) 0.0007(15) -0.0047(16)
C13 0.0217(19) 0.041(2) 0.055(3) -0.004(2) -0.0012(18) 0.0019(17)
O14 0.0190(12) 0.0390(14) 0.0193(12) -0.0033(10) 0.0030(9) -0.0063(11)
C15 0.0205(17) 0.044(2) 0.0277(19) -0.0013(17) 0.0009(14) -0.0102(16)
C16 0.038(2) 0.032(2) 0.032(2) 0.0005(16) 0.0090(17) 0.0018(17)
O1A 0.0463(19) 0.0455(18) 0.050(2) -0.0049(15) -0.0179(15) 0.0131(15)
Cl1 0.0232(4) 0.0460(6) 0.0233(5) 0.0058(4) 0.0056(3) 0.0060(4)
Cl2 0.0483(8) 0.0313(7) 0.0300(7) 0.000 -0.0111(6) 0.000
O2A 0.078(3) 0.063(2) 0.0383(18) 0.0098(16) 0.0367(18) 0.022(2)
O3A 0.051(3) 0.068(4) 0.128(6) 0.020(4) 0.003(4) -0.012(3)
O4A 0.100(4) 0.208(7) 0.037(3) -0.079(4) -0.057(3) 0.124(5)
O5S 0.094(3) 0.036(2) 0.0123(17) 0.0021(15) 0.0250(19) 0.023(2)
O6A 0.028(3) 0.053(4) 0.055(4) 0.015(3) -0.008(3) -0.007(3)
O7A 0.103(6) 0.086(4) 0.056(4) -0.008(3) 0.022(3) -0.022(3)

loop_
_atom_type_symbol
_atom_type_description
_atom_type_scat_dispersion_real
_atom_type_scat_dispersion_imag
_atom_type_scat_source
C C 0.0033 0.0016 'International Tables Vol C Tables 4.2.6.8 and 6.1.1.4'
H H 0.0000 0.0000 'International Tables Vol C Tables 4.2.6.8 and 6.1.1.4'
N N 0.0061 0.0033 'International Tables Vol C Tables 4.2.6.8 and 6.1.1.4'
O O 0.0106 0.0060 'International Tables Vol C Tables 4.2.6.8 and 6.1.1.4'
Mn Mn 0.3368 0.7283 'International Tables Vol C Tables 4.2.6.8 and 6.1.1.4'
Cl Cl 0.1484 0.1585 'International Tables Vol C Tables 4.2.6.8 and 6.1.1.4'

loop_
_geom_angle_atom_site_label_1
_geom_angle_atom_site_label_2
_geom_angle_atom_site_label_3
_geom_angle
_geom_angle_site_symmetry_1
_geom_angle_site_symmetry_3
_geom_angle_publ_flag
O1 Mn1 O1 180.0 7_556 . ?
O1 Mn1 N8 89.59(11) 7_556 . ?
O1 Mn1 N8 90.42(11) . . ?
O1 Mn1 N8 90.42(11) 7_556 7_556 ?
O1 Mn1 N8 89.58(11) . 7_556 ?
N8 Mn1 N8 180.0 . 7_556 ?
O1 Mn1 O2 90.20(11) 7_556 7_556 ?
O1 Mn1 O2 89.81(11) . 7_556 ?
N8 Mn1 O2 89.18(11) . 7_556 ?
N8 Mn1 O2 90.82(11) 7_556 7_556 ?
O1 Mn1 O2 89.81(11) 7_556 . ?
O1 Mn1 O2 90.19(11) . . ?
N8 Mn1 O2 90.82(11) . . ?
N8 Mn1 O2 89.18(11) 7_556 . ?
O2 Mn1 O2 180.0 7_556 . ?
O1 C1 C6 123.1(3) . . ?
O1 C1 C2 117.8(3) . . ?
C6 C1 C2 119.1(3) . . ?
C1 O1 Mn1 130.4(2) . . ?
O14 C2 C3 124.8(3) . . ?
O14 C2 C1 115.3(3) . . ?
C3 C2 C1 120.0(3) . . ?
C16 O2 Mn1 127.1(2) . . ?
C16 O2 H2O 116(4) . . ?
Mn1 O2 H2O 115(4) . . ?
C2 C3 C4 120.4(3) . . ?
C2 C3 H3A 119.8 . . ?
C4 C3 H3A 119.8 . . ?
C5 C4 C3 120.3(3) . . ?
C5 C4 H4A 119.8 . . ?
C3 C4 H4A 119.8 . . ?
C4 C5 C6 120.6(3) . . ?
C4 C5 H5A 119.7 . . ?
C6 C5 H5A 119.7 . . ?
C1 C6 C5 119.6(3) . . ?
C1 C6 C7 122.4(3) . . ?
C5 C6 C7 117.9(3) . . ?
N8 C7 C6 127.1(3) . . ?
N8 C7 H7A 116.4 . . ?
C6 C7 H7A 116.4 . . ?
C7 N8 C9 115.8(3) . . ?
C7 N8 Mn1 122.7(2) . . ?
C9 N8 Mn1 121.4(2) . . ?
N8 C9 C10 107.5(3) . . ?
N8 C9 H9A 110.2 . . ?
C10 C9 H9A 110.2 . . ?
N8 C9 H9B 110.2 . . ?
C10 C9 H9B 110.2 . . ?
H9A C9 H9B 108.5 . . ?
N11 C10 C9 111.6(3) . . ?
N11 C10 H10A 109.3 . . ?
C9 C10 H10A 109.3 . . ?
N11 C10 H10B 109.3 . . ?
C9 C10 H10B 109.3 . . ?
H10A C10 H10B 108.0 . . ?
C13 N11 C12 110.6(3) . . ?
C13 N11 C10 110.5(3) . . ?
C12 N11 C10 112.4(3) . . ?
C13 N11 H11N 112(3) . . ?
C12 N11 H11N 103(3) . . ?
C10 N11 H11N 108(3) . . ?
N11 C12 H12A 109.5 . . ?
N11 C12 H12B 109.5 . . ?
H12A C12 H12B 109.5 . . ?
N11 C12 H12C 109.5 . . ?
H12A C12 H12C 109.5 . . ?
H12B C12 H12C 109.5 . . ?
N11 C13 H13A 109.5 . . ?
N11 C13 H13B 109.5 . . ?
H13A C13 H13B 109.5 . . ?
N11 C13 H13C 109.5 . . ?
H13A C13 H13C 109.5 . . ?
H13B C13 H13C 109.5 . . ?
C2 O14 C15 116.7(3) . . ?
O14 C15 H15A 109.5 . . ?
O14 C15 H15B 109.5 . . ?
H15A C15 H15B 109.5 . . ?
O14 C15 H15C 109.5 . . ?
H15A C15 H15C 109.5 . . ?
H15B C15 H15C 109.5 . . ?
O2 C16 H16A 109.5 . . ?
O2 C16 H16B 109.5 . . ?
H16A C16 H16B 109.5 . . ?
O2 C16 H16C 109.5 . . ?
H16A C16 H16C 109.5 . . ?
H16B C16 H16C 109.5 . . ?
O2 C16 H16D 109.5 . . ?
H16A C16 H16D 141.1 . . ?
H16B C16 H16D 56.3 . . ?
H16C C16 H16D 56.3 . . ?
O2 C16 H16E 109.5 . . ?
H16A C16 H16E 56.3 . . ?
H16B C16 H16E 141.1 . . ?
H16C C16 H16E 56.3 . . ?
H16D C16 H16E 109.5 . . ?
O2 C16 H16F 109.5 . . ?
H16A C16 H16F 56.3 . . ?
H16B C16 H16F 56.3 . . ?
H16C C16 H16F 141.1 . . ?
H16D C16 H16F 109.5 . . ?
H16E C16 H16F 109.5 . . ?
O3B Cl1 O4A 84.4(6) . . ?
O3B Cl1 O2A 120.8(4) . . ?
O4A Cl1 O2A 109.4(3) . . ?
O3B Cl1 O1A 117.2(4) . . ?
O4A Cl1 O1A 108.0(3) . . ?
O2A Cl1 O1A 112.2(2) . . ?
O3B Cl1 O3A 39.5(4) . . ?
O4A Cl1 O3A 123.6(5) . . ?
O2A Cl1 O3A 99.4(3) . . ?
O1A Cl1 O3A 103.9(3) . . ?
O5S Cl2 O5S 115.9(3) . 2_556 ?
O5S Cl2 O7A 109.7(3) . 2_556 ?
O5S Cl2 O7A 129.3(3) 2_556 2_556 ?
O5S Cl2 O7A 129.3(3) . . ?
O5S Cl2 O7A 109.7(3) 2_556 . ?
O7A Cl2 O7A 47.6(5) 2_556 . ?
O5S Cl2 O6A 97.8(3) . 2_556 ?
O5S Cl2 O6A 90.5(3) 2_556 2_556 ?
O7A Cl2 O6A 62.0(4) 2_556 2_556 ?
O7A Cl2 O6A 102.9(4) . 2_556 ?
O5S Cl2 O6A 90.5(3) . . ?
O5S Cl2 O6A 97.8(3) 2_556 . ?
O7A Cl2 O6A 102.9(4) 2_556 . ?
O7A Cl2 O6A 62.0(4) . . ?
O6A Cl2 O6A 164.5(5) 2_556 . ?
O3B O3A Cl1 63.1(7) . . ?
O3A O3B Cl1 77.4(7) . . ?
O7A O6A Cl2 54.0(3) . . ?
O7A O7A Cl2 66.2(3) 2_556 . ?
O7A O7A O6A 120.3(5) 2_556 . ?
Cl2 O7A O6A 64.0(3) . . ?

loop_
_geom_bond_atom_site_label_1
_geom_bond_atom_site_label_2
_geom_bond_distance
_geom_bond_site_symmetry_2
_geom_bond_publ_flag
Mn1 O1 1.860(2) 7_556 ?
Mn1 O1 1.860(2) . ?
Mn1 N8 2.049(3) . ?
Mn1 N8 2.049(3) 7_556 ?
Mn1 O2 2.229(3) 7_556 ?
Mn1 O2 2.229(3) . ?
C1 O1 1.328(4) . ?
C1 C6 1.402(5) . ?
C1 C2 1.420(5) . ?
C2 O14 1.359(4) . ?
C2 C3 1.388(5) . ?
O2 C16 1.431(5) . ?
O2 H2O 0.71(5) . ?
C3 C4 1.405(5) . ?
C3 H3A 0.9500 . ?
C4 C5 1.362(5) . ?
C4 H4A 0.9500 . ?
C5 C6 1.422(5) . ?
C5 H5A 0.9500 . ?
C6 C7 1.437(5) . ?
C7 N8 1.290(4) . ?
C7 H7A 0.9500 . ?
N8 C9 1.484(4) . ?
C9 C10 1.524(5) . ?
C9 H9A 0.9900 . ?
C9 H9B 0.9900 . ?
C10 N11 1.511(4) . ?
C10 H10A 0.9900 . ?
C10 H10B 0.9900 . ?
N11 C13 1.491(5) . ?
N11 C12 1.492(5) . ?
N11 H11N 0.86(5) . ?
C12 H12A 0.9800 . ?
C12 H12B 0.9800 . ?
C12 H12C 0.9800 . ?
C13 H13A 0.9800 . ?
C13 H13B 0.9800 . ?
C13 H13C 0.9800 . ?
O14 C15 1.434(4) . ?
C15 H15A 0.9800 . ?
C15 H15B 0.9800 . ?
C15 H15C 0.9800 . ?
C16 H16A 0.9800 . ?
C16 H16B 0.9800 . ?
C16 H16C 0.9800 . ?
C16 H16D 0.9800 . ?
C16 H16E 0.9800 . ?
C16 H16F 0.9800 . ?
O1A Cl1 1.434(3) . ?
Cl1 O3B 1.374(9) . ?
Cl1 O4A 1.386(4) . ?
Cl1 O2A 1.404(3) . ?
Cl1 O3A 1.503(6) . ?
Cl2 O5S 1.385(4) . ?
Cl2 O5S 1.385(4) 2_556 ?
Cl2 O7A 1.426(6) 2_556 ?
Cl2 O7A 1.426(6) . ?
Cl2 O6A 1.584(6) 2_556 ?
Cl2 O6A 1.584(6) . ?
O3A O3B 0.979(10) . ?
O6A O7A 1.555(9) . ?
O7A O7A 1.151(12) 2_556 ?

loop_
_geom_hbond_atom_site_label_D
_geom_hbond_atom_site_label_H
_geom_hbond_atom_site_label_A
_geom_hbond_distance_DH
_geom_hbond_distance_HA
_geom_hbond_distance_DA
_geom_hbond_angle_DHA
_geom_hbond_site_symmetry_A
O2 H2O O1A 0.71(5) 2.06(5) 2.772(4) 175(5) 7_556
N11 H11N O7A 0.86(5) 1.98(5) 2.787(7) 156(4) 7_556
N11 H11N O6A 0.86(5) 2.33(5) 3.040(7) 141(4) 7_556
N11 H11N O4A 0.86(5) 2.44(4) 2.948(5) 119(4) 7
N11 H11N O7A 0.86(5) 2.54(5) 3.167(8) 130(4) 8
N11 H11N Cl2 0.86(5) 3.07(5) 3.772(3) 141(4) 7_556

loop_
_geom_torsion_atom_site_label_1
_geom_torsion_atom_site_label_2
_geom_torsion_atom_site_label_3
_geom_torsion_atom_site_label_4
_geom_torsion
_geom_torsion_site_symmetry_1
_geom_torsion_site_symmetry_2
_geom_torsion_site_symmetry_3
_geom_torsion_site_symmetry_4
_geom_torsion_publ_flag
C6 C1 O1 Mn1 13.4(5) . . . . ?
C2 C1 O1 Mn1 -167.3(2) . . . . ?
O1 Mn1 O1 C1 -121(12) 7_556 . . . ?
N8 Mn1 O1 C1 -20.8(3) . . . . ?
N8 Mn1 O1 C1 159.2(3) 7_556 . . . ?
O2 Mn1 O1 C1 68.4(3) 7_556 . . . ?
O2 Mn1 O1 C1 -111.6(3) . . . . ?
O1 C1 C2 O14 -1.2(5) . . . . ?
C6 C1 C2 O14 178.1(3) . . . . ?
O1 C1 C2 C3 178.5(3) . . . . ?
C6 C1 C2 C3 -2.1(5) . . . . ?
O1 Mn1 O2 C16 -164.9(3) 7_556 . . . ?
O1 Mn1 O2 C16 15.1(3) . . . . ?
N8 Mn1 O2 C16 -75.4(3) . . . . ?
N8 Mn1 O2 C16 104.6(3) 7_556 . . . ?
O2 Mn1 O2 C16 41(7) 7_556 . . . ?
O14 C2 C3 C4 -179.2(3) . . . . ?
C1 C2 C3 C4 1.0(5) . . . . ?
C2 C3 C4 C5 0.4(6) . . . . ?
C3 C4 C5 C6 -0.6(6) . . . . ?
O1 C1 C6 C5 -178.8(3) . . . . ?
C2 C1 C6 C5 1.9(5) . . . . ?
O1 C1 C6 C7 4.3(5) . . . . ?
C2 C1 C6 C7 -175.0(3) . . . . ?
C4 C5 C6 C1 -0.5(5) . . . . ?
C4 C5 C6 C7 176.5(3) . . . . ?
C1 C6 C7 N8 -5.3(6) . . . . ?
C5 C6 C7 N8 177.7(3) . . . . ?
C6 C7 N8 C9 174.6(3) . . . . ?
C6 C7 N8 Mn1 -9.1(5) . . . . ?
O1 Mn1 N8 C7 -162.1(3) 7_556 . . . ?
O1 Mn1 N8 C7 17.9(3) . . . . ?
N8 Mn1 N8 C7 26.8(11) 7_556 . . . ?
O2 Mn1 N8 C7 -71.9(3) 7_556 . . . ?
O2 Mn1 N8 C7 108.1(3) . . . . ?
O1 Mn1 N8 C9 14.0(3) 7_556 . . . ?
O1 Mn1 N8 C9 -166.0(3) . . . . ?
N8 Mn1 N8 C9 -157.1(11) 7_556 . . . ?
O2 Mn1 N8 C9 104.2(3) 7_556 . . . ?
O2 Mn1 N8 C9 -75.8(3) . . . . ?
C7 N8 C9 C10 -88.1(4) . . . . ?
Mn1 N8 C9 C10 95.6(3) . . . . ?
N8 C9 C10 N11 174.7(3) . . . . ?
C9 C10 N11 C13 -162.8(3) . . . . ?
C9 C10 N11 C12 73.0(4) . . . . ?
C3 C2 O14 C15 2.9(5) . . . . ?
C1 C2 O14 C15 -177.3(3) . . . . ?
O4A Cl1 O3A O3B -6.9(9) . . . . ?
O2A Cl1 O3A O3B -127.9(7) . . . . ?
O1A Cl1 O3A O3B 116.2(7) . . . . ?
O4A Cl1 O3B O3A 174.2(7) . . . . ?
O2A Cl1 O3B O3A 64.9(8) . . . . ?
O1A Cl1 O3B O3A -78.4(7) . . . . ?
O5S Cl2 O6A O7A 135.5(3) . . . . ?
O5S Cl2 O6A O7A -108.2(3) 2_556 . . . ?
O7A Cl2 O6A O7A 25.2(6) 2_556 . . . ?
O6A Cl2 O6A O7A 13.2(3) 2_556 . . . ?
O5S Cl2 O7A O7A 80.9(7) . . . 2_556 ?
O5S Cl2 O7A O7A -125.8(6) 2_556 . . 2_556 ?
O6A Cl2 O7A O7A -30.5(7) 2_556 . . 2_556 ?
O6A Cl2 O7A O7A 145.8(8) . . . 2_556 ?
O5S Cl2 O7A O6A -64.9(5) . . . . ?
O5S Cl2 O7A O6A 88.4(4) 2_556 . . . ?
O7A Cl2 O7A O6A -145.8(8) 2_556 . . . ?
O6A Cl2 O7A O6A -176.40(14) 2_556 . . . ?
Cl2 O6A O7A O7A -36.5(6) . . . 2_556 ?
